data_2310868
loop_
_publ_author_name
'Ito, T.'
'Morimoto, N.'
'Sadanaga, R.'

_publ_section_title
;
 On the Structure of Epidote
;
_journal_name_full 'Acta Crystallographica (1,1948-23,1967)'
_journal_page_first 53
_journal_page_last 59
_journal_volume 7
_journal_year 1954
_chemical_formula_sum 'Al2 Ca2 Fe H O13 Si3'
_chemical_name_systematic 'Ca2 Fe Al2 Si3 O12 O H'
_space_group_IT_number 11
_symmetry_space_group_name_Hall '-P 2yb'
_symmetry_space_group_name_H-M 'P 1 21/m 1'
_cell_angle_alpha 90
_cell_angle_beta 115.4
_cell_angle_gamma 90
_cell_formula_units_Z 2
_cell_length_a 8.96
_cell_length_b 5.63
_cell_length_c 10.3
_cell_volume 469.356
_citation_journal_id_ASTM ACCRA9
_cod_data_source_file Ito_ACCRA9_1954_204.cif
_cod_data_source_block H1Al2Ca2Fe1O13Si3
_cod_original_cell_volume 469.3563
_cod_original_formula_sum 'H1 Al2 Ca2 Fe1 O13 Si3'
_cod_database_code 2310868

loop_
_symmetry_equiv_pos_as_xyz
x,y,z
-x,y+1/2,-z
-x,-y,-z
x,-y-1/2,z

loop_
_atom_site_label
_atom_site_type_symbol
_atom_site_fract_x
_atom_site_fract_y
_atom_site_fract_z
_atom_site_occupancy
_atom_site_U_iso_or_equiv
O9 O-2 0.625 0.25 0.098 1 0.0
O2 O-2 0.3 0.978 0.353 1 0.0
O3 O-2 0.798 0.008 0.338 1 0.0
O7 O-2 0.522 0.75 0.183 1 0.0
O10 O-2 0.08 0.25 0.413 1 0.0
O6 O-2 0.08 0.75 0.413 1 0.0
Al1 Al+3 0 0 0 1 0.0
Si1 Si+4 0.342 0.75 0.055 1 0.0
Fe1 Fe+3 0.297 0.25 0.227 1 0.0
Si2 Si+4 0.682 0.25 0.27 1 0.0
O5 O-2 0.047 0.75 0.142 1 0.0
O8 O-2 0.53 0.25 0.315 1 0.0
Al2 Al+3 0 0 0.5 1 0.0
Si3 Si+4 0.183 0.75 0.314 1 0.0
O4 O-2 0.047 0.25 0.142 1 0.0
Ca1 Ca+2 0.755 0.75 0.15 1 0.0
O1 O-2 0.235 0.992 0.053 1 0.0
Ca2 Ca+2 0.603 0.75 0.421 1 0.0
